data_4127821
loop_
_publ_author_name
'Woo, Katherine E.'
'Wang, Jian'
'Mark, Justin'
'Kovnir, Kirill'

_publ_section_title
;
 Directing Boron-Phosphorus Bonds in Crystalline Solid: Oxidative
 Polymerization of P&#x2550;B&#x2550;P Monomers into 1D Chains.
;
_journal_issue 33
_journal_name_full 'Journal of the American Chemical Society'
_journal_page_first 13017
_journal_page_last 13021
_journal_paper_doi 10.1021/jacs.9b06803
_journal_volume 141
_journal_year 2019
_chemical_formula_sum 'B Na2 P2'
_chemical_formula_weight 118.73
_space_group_crystal_system orthorhombic
_space_group_IT_number 62
_space_group_name_Hall '-P 2ac 2n'
_space_group_name_H-M_alt 'P n m a'
_symmetry_space_group_name_Hall '-P 2ac 2n'
_symmetry_space_group_name_H-M 'P n m a'
_audit_creation_method SHELXL-2016/6
_cell_angle_alpha 90
_cell_angle_beta 90
_cell_angle_gamma 90
_cell_formula_units_Z 2
_cell_length_a 9.5672(11)
_cell_length_b 3.2014(5)
_cell_length_c 6.1040(7)
_cell_measurement_reflns_used 492
_cell_measurement_temperature 100(2)
_cell_measurement_theta_max 24.04
_cell_measurement_theta_min 3.96
_cell_volume 186.96(4)
_computing_structure_refinement 'SHELXL-2016/6 (Sheldrick, 2016)'
_diffrn_ambient_temperature 100(2)
_diffrn_measured_fraction_theta_full 1.000
_diffrn_measured_fraction_theta_max 1.000
_diffrn_measurement_device_type 'Bruker APEX II CCD area-detector'
_diffrn_measurement_method 'profile data from \w scans'
_diffrn_radiation_type MoK\a
_diffrn_radiation_wavelength 0.71073
_diffrn_reflns_av_R_equivalents 0.0774
_diffrn_reflns_av_unetI/netI 0.0454
_diffrn_reflns_Laue_measured_fraction_full 1.000
_diffrn_reflns_Laue_measured_fraction_max 1.000
_diffrn_reflns_limit_h_max 12
_diffrn_reflns_limit_h_min -12
_diffrn_reflns_limit_k_max 4
_diffrn_reflns_limit_k_min -4
_diffrn_reflns_limit_l_max 7
_diffrn_reflns_limit_l_min -7
_diffrn_reflns_number 1956
_diffrn_reflns_point_group_measured_fraction_full 1.000
_diffrn_reflns_point_group_measured_fraction_max 1.000
_diffrn_reflns_theta_full 25.242
_diffrn_reflns_theta_max 27.482
_diffrn_reflns_theta_min 3.960
_diffrn_source 'fine-focus sealed tube'
_exptl_absorpt_coefficient_mu 1.132
_exptl_absorpt_correction_T_max 0.746
_exptl_absorpt_correction_T_min 0.528
_exptl_absorpt_correction_type multi-scan
_exptl_absorpt_process_details SADABS
_exptl_crystal_colour black
_exptl_crystal_density_diffrn 2.109
_exptl_crystal_description block
_exptl_crystal_F_000 114
_exptl_crystal_size_max 0.08
_exptl_crystal_size_mid 0.08
_exptl_crystal_size_min 0.05
_refine_diff_density_max 0.595
_refine_diff_density_min -0.284
_refine_diff_density_rms 0.103
_refine_ls_extinction_method none
_refine_ls_goodness_of_fit_ref 1.124
_refine_ls_hydrogen_treatment undef
_refine_ls_matrix_type full
_refine_ls_number_parameters 31
_refine_ls_number_reflns 253
_refine_ls_number_restraints 1
_refine_ls_restrained_S_all 1.122
_refine_ls_R_factor_all 0.0820
_refine_ls_R_factor_gt 0.0505
_refine_ls_shift/su_max 0.000
_refine_ls_shift/su_mean 0.000
_refine_ls_structure_factor_coef Fsqd
_refine_ls_weighting_details 'w=1/[\s^2^(Fo^2^)+(0.0648P)^2^+0.1118P] where P=(Fo^2^+2Fc^2^)/3'
_refine_ls_weighting_scheme calc
_refine_ls_wR_factor_gt 0.1157
_refine_ls_wR_factor_ref 0.1275
_reflns_Friedel_coverage 0.000
_reflns_number_gt 182
_reflns_number_total 253
_reflns_threshold_expression 'I > 2\s(I)'
_cod_data_source_file ja9b06803_si_002.cif
_cod_data_source_block shelx
_cod_database_code 4127821
_shelx_shelxl_version_number 2016/6
_shelx_space_group_comment
;
The symmetry employed for this shelxl refinement is uniquely defined
by the following loop, which should always be used as a source of
symmetry information in preference to the above space-group names.
They are only intended as comments.
;

loop_
_space_group_symop_operation_xyz
'x, y, z'
'-x+1/2, -y, z+1/2'
'-x, y+1/2, -z'
'x+1/2, -y+1/2, -z+1/2'
'-x, -y, -z'
'x-1/2, y, -z-1/2'
'x, -y-1/2, z'
'-x-1/2, y-1/2, z-1/2'

loop_
_atom_site_label
_atom_site_type_symbol
_atom_site_fract_x
_atom_site_fract_y
_atom_site_fract_z
_atom_site_U_iso_or_equiv
_atom_site_adp_type
_atom_site_occupancy
_atom_site_site_symmetry_order
_atom_site_calc_flag
_atom_site_refinement_flags_posn
_atom_site_refinement_flags_adp
_atom_site_refinement_flags_occupancy
Na1 Na 0.6707(11) 0.750000 0.8473(10) 0.0232(14) Uani 0.72(2) 2 d S T P
Na2 Na 0.623(2) 0.750000 0.868(3) 0.0232(14) Uani 0.28(2) 2 d S T P
P21 P 0.4099(9) 0.250000 0.6771(18) 0.0122(9) Uani 0.341(10) 2 d S T P
P22 P 0.4417(11) 0.250000 0.6148(19) 0.0122(9) Uani 0.203(9) 2 d S T P
P23 P 0.4014(5) 1.105(3) 0.7036(10) 0.0122(9) Uani 0.228(4) 1 d . . P
B1 B 0.5230(10) 0.250000 0.4694(17) 0.011(3) Uani 0.47(2) 2 d S T P

loop_
_atom_site_aniso_label
_atom_site_aniso_U_11
_atom_site_aniso_U_22
_atom_site_aniso_U_33
_atom_site_aniso_U_23
_atom_site_aniso_U_13
_atom_site_aniso_U_12
Na1 0.026(4) 0.0166(11) 0.0270(16) 0.000 -0.003(2) 0.000
Na2 0.026(4) 0.0166(11) 0.0270(16) 0.000 -0.003(2) 0.000
P21 0.0125(11) 0.010(3) 0.0141(16) 0.000 0.0015(11) 0.000
P22 0.0125(11) 0.010(3) 0.0141(16) 0.000 0.0015(11) 0.000
P23 0.0125(11) 0.010(3) 0.0141(16) 0.000 0.0015(11) 0.000
B1 0.015(5) 0.004(6) 0.015(6) 0.000 -0.001(4) 0.000

loop_
_atom_type_symbol
_atom_type_description
_atom_type_scat_dispersion_real
_atom_type_scat_dispersion_imag
_atom_type_scat_source
B B 0.0013 0.0007 'International Tables Vol C Tables 4.2.6.8 and 6.1.1.4'
Na Na 0.0362 0.0249 'International Tables Vol C Tables 4.2.6.8 and 6.1.1.4'
P P 0.1023 0.0942 'International Tables Vol C Tables 4.2.6.8 and 6.1.1.4'

loop_
_geom_angle_atom_site_label_1
_geom_angle_atom_site_label_2
_geom_angle_atom_site_label_3
_geom_angle
_geom_angle_site_symmetry_1
_geom_angle_site_symmetry_3
P23 Na1 P23 54.1(5) 6_657 4_566
P23 Na1 B1 121.4(4) 6_657 5_666
P23 Na1 B1 121.4(4) 4_566 5_666
P23 Na1 P21 8.68(17) 6_657 6_667
P23 Na1 P21 62.1(3) 4_566 6_667
B1 Na1 P21 121.9(3) 5_666 6_667
P23 Na1 P21 62.1(3) 6_657 6_657
P23 Na1 P21 8.68(17) 4_566 6_657
B1 Na1 P21 121.9(3) 5_666 6_657
P21 Na1 P21 69.8(3) 6_667 6_657
P23 Na1 P23 104.9(2) 6_657 5_677
P23 Na1 P23 113.9(3) 4_566 5_677
B1 Na1 P23 121.6(5) 5_666 5_677
P21 Na1 P23 99.0(2) 6_667 5_677
P21 Na1 P23 109.9(4) 6_657 5_677
P23 Na1 P23 113.9(3) 6_657 3_647
P23 Na1 P23 104.9(2) 4_566 3_647
B1 Na1 P23 121.6(5) 5_666 3_647
P21 Na1 P23 109.9(4) 6_667 3_647
P21 Na1 P23 99.0(2) 6_657 3_647
P23 Na1 P23 18.6(3) 5_677 3_647
P23 Na1 P23 155.3(2) 6_657 7_575
P23 Na1 P23 123.9(3) 4_566 7_575
B1 Na1 P23 35.0(2) 5_666 7_575
P21 Na1 P23 156.9(4) 6_667 7_575
P21 Na1 P23 118.56(18) 6_657 7_575
P23 Na1 P23 97.9(4) 5_677 7_575
P23 Na1 P23 90.7(3) 3_647 7_575
P23 Na1 P23 123.9(3) 6_657 .
P23 Na1 P23 155.3(2) 4_566 .
B1 Na1 P23 35.0(2) 5_666 .
P21 Na1 P23 118.56(18) 6_667 .
P21 Na1 P23 156.9(4) 6_657 .
P23 Na1 P23 90.7(3) 5_677 .
P23 Na1 P23 97.9(4) 3_647 .
P23 Na1 P23 45.4(3) 7_575 .
P23 Na1 P21 110.3(3) 6_657 5_667
P23 Na1 P21 110.3(3) 4_566 5_667
B1 Na1 P21 121.3(5) 5_666 5_667
P21 Na1 P21 105.2(2) 6_667 5_667
P21 Na1 P21 105.2(2) 6_657 5_667
P23 Na1 P21 9.33(16) 5_677 5_667
P23 Na1 P21 9.33(16) 3_647 5_667
P23 Na1 P21 93.6(4) 7_575 5_667
P23 Na1 P21 93.6(4) . 5_667
P23 Na1 P22 101.4(3) 6_657 5_666
P23 Na1 P22 101.4(3) 4_566 5_666
B1 Na1 P22 22.9(3) 5_666 5_666
P21 Na1 P22 104.0(5) 6_667 5_666
P21 Na1 P22 104.0(5) 6_657 5_666
P23 Na1 P22 143.9(5) 5_677 5_666
P23 Na1 P22 143.9(5) 3_647 5_666
P23 Na1 P22 53.9(2) 7_575 5_666
P23 Na1 P22 53.9(2) . 5_666
P21 Na1 P22 144.3(5) 5_667 5_666
P23 Na1 B1 34.5(3) 6_657 2_665
P23 Na1 B1 34.5(3) 4_566 2_665
B1 Na1 B1 148.1(4) 5_666 2_665
P21 Na1 B1 38.7(2) 6_667 2_665
P21 Na1 B1 38.7(2) 6_657 2_665
P23 Na1 B1 89.9(3) 5_677 2_665
P23 Na1 B1 89.9(3) 3_647 2_665
P23 Na1 B1 156.88(18) 7_575 2_665
P23 Na1 B1 156.88(18) . 2_665
P21 Na1 B1 90.6(3) 5_667 2_665
P22 Na1 B1 125.1(4) 5_666 2_665
B1 Na2 P23 39.2(3) 5_666 7_575
B1 Na2 P23 39.2(3) 5_666 .
P23 Na2 P23 51.8(5) 7_575 .
B1 Na2 P23 139.8(8) 5_666 5_677
P23 Na2 P23 112.5(7) 7_575 5_677
P23 Na2 P23 103.4(6) . 5_677
B1 Na2 P23 139.8(8) 5_666 3_647
P23 Na2 P23 103.4(6) 7_575 3_647
P23 Na2 P23 112.5(7) . 3_647
P23 Na2 P23 20.0(4) 5_677 3_647
B1 Na2 P21 139.5(8) 5_666 5_667
P23 Na2 P21 107.0(7) 7_575 5_667
P23 Na2 P21 107.0(7) . 5_667
P23 Na2 P21 10.09(18) 5_677 5_667
P23 Na2 P21 10.09(18) 3_647 5_667
B1 Na2 P22 37.0(3) 5_666 1_565
P23 Na2 P22 62.4(4) 7_575 1_565
P23 Na2 P22 16.6(3) . 1_565
P23 Na2 P22 112.7(6) 5_677 1_565
P23 Na2 P22 125.7(8) 3_647 1_565
P21 Na2 P22 118.4(6) 5_667 1_565
B1 Na2 P22 37.0(3) 5_666 .
P23 Na2 P22 16.6(3) 7_575 .
P23 Na2 P22 62.4(4) . .
P23 Na2 P22 125.7(8) 5_677 .
P23 Na2 P22 112.7(6) 3_647 .
P21 Na2 P22 118.4(6) 5_667 .
P22 Na2 P22 69.1(4) 1_565 .
B1 Na2 P21 42.1(3) 5_666 .
P23 Na2 P21 9.22(17) 7_575 .
P23 Na2 P21 60.3(4) . .
P23 Na2 P21 116.0(7) 5_677 .
P23 Na2 P21 104.0(6) 3_647 .
P21 Na2 P21 109.1(6) 5_667 .
P22 Na2 P21 69.8(4) 1_565 .
P22 Na2 P21 9.85(19) . .
B1 Na2 P21 42.1(3) 5_666 1_565
P23 Na2 P21 60.3(4) 7_575 1_565
P23 Na2 P21 9.22(17) . 1_565
P23 Na2 P21 104.0(6) 5_677 1_565
P23 Na2 P21 116.0(7) 3_647 1_565
P21 Na2 P21 109.1(6) 5_667 1_565
P22 Na2 P21 9.85(19) 1_565 1_565
P22 Na2 P21 69.8(4) . 1_565
P21 Na2 P21 68.6(4) . 1_565
B1 Na2 P23 112.7(6) 5_666 6_657
P23 Na2 P23 148.3(7) 7_575 6_657
P23 Na2 P23 120.8(4) . 6_657
P23 Na2 P23 99.1(5) 5_677 6_657
P23 Na2 P23 107.1(6) 3_647 6_657
P21 Na2 P23 104.5(5) 5_667 6_657
P22 Na2 P23 104.8(5) 1_565 6_657
P22 Na2 P23 134.2(7) . 6_657
P21 Na2 P23 144.0(7) . 6_657
P21 Na2 P23 111.8(5) 1_565 6_657
B1 Na2 P23 112.7(6) 5_666 4_566
P23 Na2 P23 120.8(4) 7_575 4_566
P23 Na2 P23 148.3(7) . 4_566
P23 Na2 P23 107.1(6) 5_677 4_566
P23 Na2 P23 99.1(5) 3_647 4_566
P21 Na2 P23 104.5(5) 5_667 4_566
P22 Na2 P23 134.2(7) 1_565 4_566
P22 Na2 P23 104.8(5) . 4_566
P21 Na2 P23 111.8(5) . 4_566
P21 Na2 P23 144.0(7) 1_565 4_566
P23 Na2 P23 45.7(4) 6_657 4_566
P23 P21 P23 137(4) 7_575 1_545
P23 P21 B1 111(2) 7_575 .
P23 P21 B1 111(2) 1_545 .
P23 P21 B1 166(2) 7_575 5_656
P23 P21 B1 55.7(19) 1_545 5_656
B1 P21 B1 55.6(4) . 5_656
P23 P21 B1 55.7(19) 7_575 5_666
P23 P21 B1 166(2) 1_545 5_666
B1 P21 B1 55.6(4) . 5_666
B1 P21 B1 111.0(8) 5_656 5_666
P23 P21 Na2 70.0(19) 7_575 5_667
P23 P21 Na2 70.0(19) 1_545 5_667
B1 P21 Na2 146.0(6) . 5_667
B1 P21 Na2 119.6(4) 5_656 5_667
B1 P21 Na2 119.6(4) 5_666 5_667
P23 P21 Na1 114.6(18) 7_575 6_547
P23 P21 Na1 49.5(11) 1_545 6_547
B1 P21 Na1 119.4(4) . 6_547
B1 P21 Na1 76.9(3) 5_656 6_547
B1 P21 Na1 135.8(4) 5_666 6_547
Na2 P21 Na1 87.8(5) 5_667 6_547
P23 P21 Na1 49.5(11) 7_575 6_557
P23 P21 Na1 114.6(18) 1_545 6_557
B1 P21 Na1 119.4(4) . 6_557
B1 P21 Na1 135.8(4) 5_656 6_557
B1 P21 Na1 76.9(3) 5_666 6_557
Na2 P21 Na1 87.8(5) 5_667 6_557
Na1 P21 Na1 69.8(3) 6_547 6_557
P23 P21 Na2 120.5(11) 7_575 1_545
P23 P21 Na2 57.2(11) 1_545 1_545
B1 P21 Na2 81.2(5) . 1_545
B1 P21 Na2 59.2(4) 5_656 1_545
B1 P21 Na2 114.6(6) 5_666 1_545
Na2 P21 Na2 70.9(6) 5_667 1_545
Na1 P21 Na2 106.6(2) 6_547 1_545
Na1 P21 Na2 158.6(7) 6_557 1_545
P23 P21 Na2 57.2(11) 7_575 .
P23 P21 Na2 120.5(11) 1_545 .
B1 P21 Na2 81.2(5) . .
B1 P21 Na2 114.6(6) 5_656 .
B1 P21 Na2 59.2(4) 5_666 .
Na2 P21 Na2 70.9(6) 5_667 .
Na1 P21 Na2 158.6(7) 6_547 .
Na1 P21 Na2 106.6(2) 6_557 .
Na2 P21 Na2 68.6(4) 1_545 .
P23 P21 Na1 69(2) 7_575 5_667
P23 P21 Na1 69(2) 1_545 5_667
B1 P21 Na1 154.4(5) . 5_667
B1 P21 Na1 122.0(4) 5_656 5_667
B1 P21 Na1 122.0(4) 5_666 5_667
Na2 P21 Na1 8.4(3) 5_667 5_667
Na1 P21 Na1 80.9(4) 6_547 5_667
Na1 P21 Na1 80.9(4) 6_557 5_667
Na2 P21 Na1 77.7(5) 1_545 5_667
Na2 P21 Na1 77.7(5) . 5_667
P23 P21 Na1 63.1(11) 7_575 .
P23 P21 Na1 119.8(10) 1_545 .
B1 P21 Na1 74.7(4) . .
B1 P21 Na1 108.1(5) 5_656 .
B1 P21 Na1 58.0(3) 5_666 .
Na2 P21 Na1 76.1(5) 5_667 .
Na1 P21 Na1 163.6(4) 6_547 .
Na1 P21 Na1 112.08(9) 6_557 .
Na2 P21 Na1 65.3(3) 1_545 .
Na2 P21 Na1 7.1(3) . .
Na1 P21 Na1 83.3(3) 5_667 .
P23 P22 P23 70(2) 7_575 1_545
P23 P22 B1 144.7(10) 7_575 .
P23 P22 B1 144.7(10) 1_545 .
P23 P22 B1 145.8(14) 7_575 5_656
P23 P22 B1 76.2(8) 1_545 5_656
B1 P22 B1 69.2(5) . 5_656
P23 P22 B1 76.2(8) 7_575 5_666
P23 P22 B1 145.8(14) 1_545 5_666
B1 P22 B1 69.2(5) . 5_666
B1 P22 B1 138.0(10) 5_656 5_666
P23 P22 P22 172.6(14) 7_575 5_656
P23 P22 P22 103.3(7) 1_545 5_656
B1 P22 P22 41.9(4) . 5_656
B1 P22 P22 27.3(3) 5_656 5_656
B1 P22 P22 110.8(9) 5_666 5_656
P23 P22 P22 103.3(7) 7_575 5_666
P23 P22 P22 172.6(14) 1_545 5_666
B1 P22 P22 41.9(4) . 5_666
B1 P22 P22 110.8(9) 5_656 5_666
B1 P22 P22 27.3(3) 5_666 5_666
P22 P22 P22 83.6(9) 5_656 5_666
P23 P22 Na2 104.4(10) 7_575 1_545
P23 P22 Na2 66.5(6) 1_545 1_545
B1 P22 Na2 90.4(6) . 1_545
B1 P22 Na2 60.9(4) 5_656 1_545
B1 P22 Na2 125.0(6) 5_666 1_545
P22 P22 Na2 69.9(4) 5_656 1_545
P22 P22 Na2 114.4(7) 5_666 1_545
P23 P22 Na2 66.5(6) 7_575 .
P23 P22 Na2 104.4(10) 1_545 .
B1 P22 Na2 90.4(7) . .
B1 P22 Na2 125.0(6) 5_656 .
B1 P22 Na2 60.9(4) 5_666 .
P22 P22 Na2 114.4(7) 5_656 .
P22 P22 Na2 69.9(4) 5_666 .
Na2 P22 Na2 69.1(4) 1_545 .
P23 P22 Na2 123.9(7) 7_575 5_666
P23 P22 Na2 123.9(7) 1_545 5_666
B1 P22 Na2 53.1(7) . 5_666
B1 P22 Na2 75.3(5) 5_656 5_666
B1 P22 Na2 75.3(5) 5_666 5_666
P22 P22 Na2 61.6(5) 5_656 5_666
P22 P22 Na2 61.6(5) 5_666 5_666
Na2 P22 Na2 131.5(5) 1_545 5_666
Na2 P22 Na2 131.5(5) . 5_666
P23 P22 Na1 117.1(6) 7_575 5_666
P23 P22 Na1 117.1(7) 1_545 5_666
B1 P22 Na1 62.1(6) . 5_666
B1 P22 Na1 77.9(5) 5_656 5_666
B1 P22 Na1 77.9(5) 5_666 5_666
P22 P22 Na1 67.7(4) 5_656 5_666
P22 P22 Na1 67.7(4) 5_666 5_666
Na2 P22 Na1 137.0(4) 1_545 5_666
Na2 P22 Na1 137.0(4) . 5_666
Na2 P22 Na1 9.0(2) 5_666 5_666
P23 P22 Na1 81.1(10) 7_575 6_547
P23 P22 Na1 41.1(5) 1_545 6_547
B1 P22 Na1 128.0(5) . 6_547
B1 P22 Na1 72.6(4) 5_656 6_547
B1 P22 Na1 132.7(5) 5_666 6_547
P22 P22 Na1 95.1(3) 5_656 6_547
P22 P22 Na1 141.9(5) 5_666 6_547
Na2 P22 Na1 100.5(3) 1_545 6_547
Na2 P22 Na1 141.0(7) . 6_547
Na2 P22 Na1 84.3(3) 5_666 6_547
Na1 P22 Na1 76.62(19) 5_666 6_547
P21 P23 P22 34.2(12) 1_565 1_565
P21 P23 P23 21(2) 1_565 7_585
P22 P23 P23 55.2(10) 1_565 7_585
P21 P23 B1 110(2) 1_565 5_666
P22 P23 B1 76.5(10) 1_565 5_666
P23 P23 B1 131.6(3) 7_585 5_666
P21 P23 B1 55.1(19) 1_565 1_565
P22 P23 B1 21.0(8) 1_565 1_565
P23 P23 B1 75.9(3) 7_585 1_565
B1 P23 B1 55.9(3) 5_666 1_565
P21 P23 P23 159(2) 1_565 7_575
P22 P23 P23 124.8(10) 1_565 7_575
P23 P23 P23 180.000(14) 7_585 7_575
B1 P23 P23 48.4(3) 5_666 7_575
B1 P23 P23 104.1(3) 1_565 7_575
P21 P23 Na1 121.8(12) 1_565 6_557
P22 P23 Na1 126.6(6) 1_565 6_557
P23 P23 Na1 117.0(2) 7_585 6_557
B1 P23 Na1 89.6(4) 5_666 6_557
B1 P23 Na1 123.9(4) 1_565 6_557
P23 P23 Na1 63.0(2) 7_575 6_557
P21 P23 Na2 113.5(12) 1_565 .
P22 P23 Na2 97.0(8) 1_565 .
P23 P23 Na2 115.9(2) 7_585 .
B1 P23 Na2 66.7(5) 5_666 .
B1 P23 Na2 84.2(5) 1_565 .
P23 P23 Na2 64.1(2) 7_575 .
Na1 P23 Na2 124.5(3) 6_557 .
P21 P23 Na2 100(2) 1_565 5_677
P22 P23 Na2 126.8(10) 1_565 5_677
P23 P23 Na2 80.00(19) 7_585 5_677
B1 P23 Na2 139.2(5) 5_666 5_677
B1 P23 Na2 138.5(5) 1_565 5_677
P23 P23 Na2 100.00(19) 7_575 5_677
Na1 P23 Na2 97.1(5) 6_557 5_677
Na2 P23 Na2 76.6(6) . 5_677
P21 P23 Na1 102(2) 1_565 5_677
P22 P23 Na1 131.5(10) 1_565 5_677
P23 P23 Na1 80.70(16) 7_585 5_677
B1 P23 Na1 143.1(4) 5_666 5_677
B1 P23 Na1 145.9(4) 1_565 5_677
P23 P23 Na1 99.30(17) 7_575 5_677
Na1 P23 Na1 88.8(3) 6_557 5_677
Na2 P23 Na1 84.1(5) . 5_677
Na2 P23 Na1 8.9(3) 5_677 5_677
P21 P23 Na2 117.5(12) 1_565 6_557
P22 P23 Na2 123.6(7) 1_565 6_557
P23 P23 Na2 112.8(2) 7_585 6_557
B1 P23 Na2 91.9(5) 5_666 6_557
B1 P23 Na2 122.6(5) 1_565 6_557
P23 P23 Na2 67.2(2) 7_575 6_557
Na1 P23 Na2 4.37(14) 6_557 6_557
Na2 P23 Na2 128.8(3) . 6_557
Na2 P23 Na2 97.8(5) 5_677 6_557
Na1 P23 Na2 89.3(4) 5_677 6_557
P21 P23 Na1 108.3(12) 1_565 .
P22 P23 Na1 90.2(7) 1_565 .
P23 P23 Na1 112.70(17) 7_585 .
B1 P23 Na1 63.8(4) 5_666 .
B1 P23 Na1 77.5(4) 1_565 .
P23 P23 Na1 67.30(17) 7_575 .
Na1 P23 Na1 129.2(3) 6_557 .
Na2 P23 Na1 6.8(3) . .
Na2 P23 Na1 81.5(5) 5_677 .
Na1 P23 Na1 89.3(3) 5_677 .
Na2 P23 Na1 133.5(3) 6_557 .
P22 B1 P21 0.8(4) . .
P22 B1 B1 70.4(6) . 5_656
P21 B1 B1 70.4(6) . 5_656
P22 B1 B1 70.4(6) . 5_666
P21 B1 B1 70.4(6) . 5_666
B1 B1 B1 140.3(12) 5_656 5_666
P22 B1 P23 137.9(3) . 5_666
P21 B1 P23 138.0(3) . 5_666
B1 B1 P23 67.6(5) 5_656 5_666
B1 B1 P23 150.4(9) 5_666 5_666
P22 B1 P23 137.9(3) . 3_646
P21 B1 P23 138.0(3) . 3_646
B1 B1 P23 150.4(9) 5_656 3_646
B1 B1 P23 67.6(5) 5_666 3_646
P23 B1 P23 83.3(6) 5_666 3_646
P22 B1 P22 110.8(5) . 5_656
P21 B1 P22 110.8(5) . 5_656
B1 B1 P22 40.4(5) 5_656 5_656
B1 B1 P22 174.2(10) 5_666 5_656
P23 B1 P22 27.3(5) 5_666 5_656
P23 B1 P22 110.6(7) 3_646 5_656
P22 B1 P22 110.8(5) . 5_666
P21 B1 P22 110.8(5) . 5_666
B1 B1 P22 174.2(10) 5_656 5_666
B1 B1 P22 40.4(5) 5_666 5_666
P23 B1 P22 110.6(7) 5_666 5_666
P23 B1 P22 27.3(5) 3_646 5_666
P22 B1 P22 138.0(10) 5_656 5_666
P22 B1 P23 14.2(3) . 7_575
P21 B1 P23 14.2(3) . 7_575
B1 B1 P23 84.6(7) 5_656 7_575
B1 B1 P23 56.5(6) 5_666 7_575
P23 B1 P23 152.1(5) 5_666 7_575
P23 B1 P23 124.1(3) 3_646 7_575
P22 B1 P23 125.0(7) 5_656 7_575
P22 B1 P23 96.8(5) 5_666 7_575
P22 B1 P23 14.2(3) . 1_545
P21 B1 P23 14.2(3) . 1_545
B1 B1 P23 56.5(6) 5_656 1_545
B1 B1 P23 84.6(7) 5_666 1_545
P23 B1 P23 124.1(3) 5_666 1_545
P23 B1 P23 152.1(5) 3_646 1_545
P22 B1 P23 96.8(5) 5_656 1_545
P22 B1 P23 125.0(7) 5_666 1_545
P23 B1 P23 28.2(6) 7_575 1_545
P22 B1 P21 124.3(4) . 5_656
P21 B1 P21 124.4(4) . 5_656
B1 B1 P21 53.9(5) 5_656 5_656
B1 B1 P21 164.1(9) 5_666 5_656
P23 B1 P21 13.9(3) 5_666 5_656
P23 B1 P21 97.1(6) 3_646 5_656
P22 B1 P21 13.5(3) 5_656 5_656
P22 B1 P21 124.5(9) 5_666 5_656
P23 B1 P21 138.5(6) 7_575 5_656
P23 B1 P21 110.4(3) 1_545 5_656
P22 B1 P21 124.3(4) . 5_666
P21 B1 P21 124.4(4) . 5_666
B1 B1 P21 164.1(9) 5_656 5_666
B1 B1 P21 53.9(5) 5_666 5_666
P23 B1 P21 97.1(6) 5_666 5_666
P23 B1 P21 13.9(3) 3_646 5_666
P22 B1 P21 124.5(9) 5_656 5_666
P22 B1 P21 13.5(3) 5_666 5_666
P23 B1 P21 110.4(3) 7_575 5_666
P23 B1 P21 138.5(6) 1_545 5_666
P21 B1 P21 111.0(8) 5_656 5_666

loop_
_geom_bond_atom_site_label_1
_geom_bond_atom_site_label_2
_geom_bond_distance
_geom_bond_site_symmetry_2
Na1 P23 2.503(11) 6_657
Na1 P23 2.503(11) 4_566
Na1 B1 2.678(12) 5_666
Na1 P21 2.797(11) 6_667
Na1 P21 2.797(11) 6_657
Na1 P23 2.864(10) 5_677
Na1 P23 2.864(10) 3_647
Na1 P23 2.949(10) 7_575
Na1 P23 2.949(10) .
Na1 P21 3.004(14) 5_667
Na1 P22 3.019(11) 5_666
Na1 B1 3.024(13) 2_665
Na2 B1 2.490(19) 5_666
Na2 P23 2.606(17) 7_575
Na2 P23 2.606(17) .
Na2 P23 2.664(18) 5_677
Na2 P23 2.664(18) 3_647
Na2 P21 2.79(2) 5_667
Na2 P22 2.822(15) 1_565
Na2 P22 2.822(15) .
Na2 P21 2.841(15) .
Na2 P21 2.842(15) 1_565
Na2 P23 2.931(18) 6_657
Na2 P23 2.931(18) 4_566
P21 P23 0.497(6) 7_575
P21 P23 0.497(6) 1_545
P21 B1 1.666(16) .
P21 B1 1.943(9) 5_656
P21 B1 1.943(9) 5_666
P22 P23 0.810(13) 7_575
P22 P23 0.810(13) 1_545
P22 B1 1.180(17) .
P22 B1 1.715(6) 5_656
P22 B1 1.715(6) 5_666
P22 P22 2.40(2) 5_656
P22 P22 2.40(2) 5_666
P23 P23 0.925(17) 7_585
P23 B1 1.713(12) 5_666
P23 B1 1.900(11) 1_565
P23 P23 2.276(17) 7_575
B1 B1 1.702(7) 5_656
B1 B1 1.702(7) 5_666
